data_7201694
loop_
_publ_author_name
'Mehta, Goverdhan'
'Sen, Saikat'
'Pallavi, Kotapalli'

_publ_section_title
;
 Understanding the self-assembling process in crystalline
 cyclooctitols: an insight into the conformational flexibility of
 medium-sized rings
;
_journal_issue 5
_journal_name_full CrystEngComm
_journal_page_first 534
_journal_paper_doi 10.1039/b712877k
_journal_volume 10
_journal_year 2008
_chemical_absolute_configuration unk
_chemical_compound_source 'see text'
_chemical_formula_iupac 'C12 H18 O4'
_chemical_formula_moiety 'C12 H18 O4'
_chemical_formula_structural 'C12 H18 O4'
_chemical_formula_sum 'C12 H18 O4'
_chemical_formula_weight 226.26
_chemical_name_common
;
(3aR*,4R*,9R*,9aS*)-9-(hydroxymethyl)-2,2-dimethyl-3a,4,9,9a-
tetrahydrocycloocta(d)(1,3)dioxol-4-ol
;
_chemical_name_systematic
;
(3aR*,4R*,9R*,9aS*)-9-(hydroxymethyl)-2,2-dimethyl-
3a,4,9,9a-tetrahydrocycloocta[d][1,3]dioxol-4-ol
;
_space_group_IT_number 9
_symmetry_cell_setting monoclinic
_symmetry_Int_Tables_number 9
_symmetry_space_group_name_Hall 'C -2yc'
_symmetry_space_group_name_H-M 'C 1 c 1'
_atom_sites_solution_hydrogens geom
_atom_sites_solution_primary direct
_atom_sites_solution_secondary difmap
_cell_angle_alpha 90
_cell_angle_beta 115.645(4)
_cell_angle_gamma 90
_cell_formula_units_Z 4
_cell_length_a 7.894(2)
_cell_length_b 21.662(6)
_cell_length_c 7.747(2)
_cell_measurement_temperature 291(2)
_cell_volume 1194.2(5)
_computing_cell_refinement 'SMART (Bruker, 1998)'
_computing_data_collection 'SMART (Bruker, 1998)'
_computing_data_reduction 'SAINT (Bruker, 1998)'
_computing_molecular_graphics 'Ortep-3 for Windows (Farrugia, 1997) and CAMERON (Watkin et al., 1993)'
_computing_publication_material 'PLATON (Spek, 2003)'
_computing_structure_refinement 'SHELXL-97 (Sheldrick, 1997)'
_computing_structure_solution 'SIR92 (Altomare et al., 1994)'
_diffrn_ambient_temperature 291(2)
_diffrn_measured_fraction_theta_full 1.000
_diffrn_measured_fraction_theta_max 1.000
_diffrn_measurement_device_type 'CCD area detector'
_diffrn_measurement_method '\f and \w scans'
_diffrn_radiation_monochromator graphite
_diffrn_radiation_probe x-ray
_diffrn_radiation_source 'fine focus sealed tube'
_diffrn_radiation_type MoK\a
_diffrn_radiation_wavelength 0.71073
_diffrn_reflns_av_R_equivalents 0.0221
_diffrn_reflns_av_sigmaI/netI 0.0204
_diffrn_reflns_limit_h_max 9
_diffrn_reflns_limit_h_min -9
_diffrn_reflns_limit_k_max 24
_diffrn_reflns_limit_k_min -26
_diffrn_reflns_limit_l_max 9
_diffrn_reflns_limit_l_min -9
_diffrn_reflns_number 4755
_diffrn_reflns_reduction_process
;
;
_diffrn_reflns_theta_full 26.57
_diffrn_reflns_theta_max 26.57
_diffrn_reflns_theta_min 1.88
_exptl_absorpt_coefficient_mu 0.094
_exptl_absorpt_correction_T_max 0.9743
_exptl_absorpt_correction_T_min 0.9386
_exptl_absorpt_correction_type multi-scan
_exptl_absorpt_process_details '(SADABS; Sheldrick, 1997)'
_exptl_crystal_colour colorless
_exptl_crystal_density_diffrn 1.258
_exptl_crystal_density_method 'Not Measured'
_exptl_crystal_description block
_exptl_crystal_F_000 488
_exptl_crystal_size_max 0.38
_exptl_crystal_size_mid 0.32
_exptl_crystal_size_min 0.28
_refine_diff_density_max 0.163
_refine_diff_density_min -0.118
_refine_diff_density_rms 0.032
_refine_ls_abs_structure_details 'see text'
_refine_ls_extinction_method none
_refine_ls_goodness_of_fit_ref 1.159
_refine_ls_hydrogen_treatment mixed
_refine_ls_matrix_type full
_refine_ls_number_parameters 155
_refine_ls_number_reflns 1257
_refine_ls_number_restraints 2
_refine_ls_restrained_S_all 1.158
_refine_ls_R_factor_all 0.0404
_refine_ls_R_factor_gt 0.0364
_refine_ls_shift/su_max 0.000
_refine_ls_shift/su_mean 0.000
_refine_ls_structure_factor_coef Fsqd
_refine_ls_weighting_details 'calc w=1/[\s^2^(Fo^2^)+(0.0449P)^2^+0.1743P] where P=(Fo^2^+2Fc^2^)/3'
_refine_ls_weighting_scheme calc
_refine_ls_wR_factor_gt 0.0855
_refine_ls_wR_factor_ref 0.0875
_reflns_number_gt 1143
_reflns_number_total 1257
_reflns_threshold_expression I>2sigma(I)
_cod_data_source_file b712877k.txt
_cod_data_source_block diol_1
_cod_depositor_comments
;
The following automatic conversions were performed:
'_symmetry_cell_setting' value 'Monoclinic' changed to 'monoclinic'
according to '/home/saulius/struct/CIF-dictionaries/cif_core.dic'
dictionary named 'cif_core.dic' version 2.4.1 from 2010-06-29.

Automatic conversion script
Id: cif_fix_enum 1527 2010-12-29 10:47:43Z saulius 
;
_cod_original_sg_symbol_H-M 'C c'
_cod_database_code 7201694

loop_
_symmetry_equiv_pos_site_id
_symmetry_equiv_pos_as_xyz
1 x,y,z
2 x,-y,1/2+z
3 1/2+x,1/2+y,z
4 1/2+x,1/2-y,1/2+z

loop_
_atom_site_label
_atom_site_type_symbol
_atom_site_fract_x
_atom_site_fract_y
_atom_site_fract_z
_atom_site_U_iso_or_equiv
_atom_site_adp_type
_atom_site_occupancy
_atom_site_symmetry_multiplicity
_atom_site_calc_flag
_atom_site_refinement_flags
_atom_site_disorder_assembly
_atom_site_disorder_group
O1 O 1.0791(3) 0.30039(11) 0.4364(4) 0.0611(6) Uani 1 1 d . . .
O2 O 0.6074(3) 0.38612(10) 0.2156(2) 0.0473(5) Uani 1 1 d . . .
O3 O 0.4167(2) 0.37054(9) 0.3598(2) 0.0461(5) Uani 1 1 d . . .
O4 O 0.4403(3) 0.26922(11) 0.6208(3) 0.0610(6) Uani 1 1 d . . .
C1 C 0.8801(3) 0.36644(11) 0.5161(3) 0.0349(5) Uani 1 1 d . . .
C2 C 0.6986(3) 0.33999(12) 0.3589(3) 0.0375(6) Uani 1 1 d . . .
C3 C 0.5453(3) 0.32020(12) 0.4190(4) 0.0389(6) Uani 1 1 d . . .
C4 C 0.5993(3) 0.30262(13) 0.6254(4) 0.0406(6) Uani 1 1 d . . .
C5 C 0.6558(4) 0.35059(14) 0.7816(4) 0.0480(7) Uani 1 1 d . . .
C6 C 0.7229(4) 0.40770(13) 0.8030(4) 0.0516(7) Uani 1 1 d . . .
C7 C 0.7795(4) 0.44705(12) 0.6858(4) 0.0474(7) Uani 1 1 d . . .
C8 C 0.8512(4) 0.43088(12) 0.5665(3) 0.0404(6) Uani 1 1 d . . .
C9 C 1.0384(4) 0.36313(14) 0.4533(4) 0.0448(6) Uani 1 1 d . . .
C10 C 0.4175(4) 0.39336(15) 0.1886(4) 0.0477(7) Uani 1 1 d . . .
C11 C 0.2883(5) 0.3562(2) 0.0151(4) 0.0731(11) Uani 1 1 d . . .
C12 C 0.3679(5) 0.46060(17) 0.1730(6) 0.0738(10) Uani 1 1 d . . .
H4O H 0.481(5) 0.2469(19) 0.722(5) 0.075(12) Uiso 1 1 d . . .
H1O H 1.182(7) 0.2963(18) 0.484(6) 0.079(14) Uiso 1 1 d . . .
H1 H 0.9155 0.3408 0.6307 0.042 Uiso 1 1 calc R . .
H2 H 0.7305 0.3047 0.2992 0.045 Uiso 1 1 calc R . .
H3 H 0.4806 0.2846 0.3398 0.047 Uiso 1 1 calc R . .
H4 H 0.7035 0.2732 0.6627 0.049 Uiso 1 1 calc R . .
H5 H 0.6399 0.3370 0.8875 0.058 Uiso 1 1 calc R . .
H6 H 0.7363 0.4263 0.9164 0.062 Uiso 1 1 calc R . .
H7 H 0.7633 0.4892 0.6958 0.057 Uiso 1 1 calc R . .
H8 H 0.8869 0.4626 0.5085 0.049 Uiso 1 1 calc R . .
H9A H 1.0006 0.3838 0.3312 0.054 Uiso 1 1 calc R . .
H9B H 1.1495 0.3836 0.5468 0.054 Uiso 1 1 calc R . .
H11A H 0.3310 0.3142 0.0292 0.110 Uiso 1 1 calc R . .
H11B H 0.2896 0.3735 -0.0984 0.110 Uiso 1 1 calc R . .
H11C H 0.1627 0.3573 0.0047 0.110 Uiso 1 1 calc R . .
H12A H 0.2444 0.4654 0.1666 0.111 Uiso 1 1 calc R . .
H12B H 0.3701 0.4773 0.0593 0.111 Uiso 1 1 calc R . .
H12C H 0.4574 0.4821 0.2831 0.111 Uiso 1 1 calc R . .

loop_
_atom_site_aniso_label
_atom_site_aniso_U_11
_atom_site_aniso_U_22
_atom_site_aniso_U_33
_atom_site_aniso_U_23
_atom_site_aniso_U_13
_atom_site_aniso_U_12
O1 0.0277(11) 0.0767(15) 0.0760(15) -0.0322(12) 0.0198(10) -0.0011(10)
O2 0.0315(9) 0.0766(13) 0.0343(9) 0.0086(9) 0.0147(8) -0.0001(9)
O3 0.0283(9) 0.0693(13) 0.0434(10) 0.0201(9) 0.0181(8) 0.0138(8)
O4 0.0310(10) 0.0778(15) 0.0682(13) 0.0327(12) 0.0160(9) -0.0039(10)
C1 0.0288(13) 0.0425(13) 0.0344(12) -0.0027(10) 0.0145(11) -0.0003(10)
C2 0.0302(13) 0.0486(15) 0.0359(13) -0.0068(11) 0.0164(11) -0.0015(11)
C3 0.0275(14) 0.0463(14) 0.0409(13) 0.0009(12) 0.0128(11) -0.0021(11)
C4 0.0230(12) 0.0509(15) 0.0486(14) 0.0130(12) 0.0162(11) 0.0041(10)
C5 0.0494(16) 0.0632(18) 0.0404(14) 0.0111(13) 0.0278(13) 0.0099(13)
C6 0.0629(19) 0.0575(17) 0.0419(14) -0.0052(13) 0.0297(14) 0.0069(15)
C7 0.0581(18) 0.0409(15) 0.0438(14) -0.0083(12) 0.0227(14) 0.0027(12)
C8 0.0403(14) 0.0418(13) 0.0372(12) 0.0020(11) 0.0149(11) -0.0030(11)
C9 0.0299(14) 0.0637(17) 0.0430(14) -0.0100(12) 0.0178(12) -0.0068(11)
C10 0.0302(13) 0.0740(19) 0.0393(14) 0.0164(13) 0.0153(12) 0.0067(13)
C11 0.0434(19) 0.120(3) 0.0429(16) 0.0079(18) 0.0063(15) -0.0103(19)
C12 0.066(2) 0.083(2) 0.075(2) 0.0347(19) 0.0331(19) 0.0195(19)

loop_
_atom_type_symbol
_atom_type_description
_atom_type_scat_dispersion_real
_atom_type_scat_dispersion_imag
_atom_type_scat_source
O O 0.0106 0.0060 'International Tables Vol C Tables 4.2.6.8 and 6.1.1.4'
H H 0.0000 0.0000 'International Tables Vol C Tables 4.2.6.8 and 6.1.1.4'
C C 0.0033 0.0016 'International Tables Vol C Tables 4.2.6.8 and 6.1.1.4'

loop_
_geom_angle_atom_site_label_1
_geom_angle_atom_site_label_2
_geom_angle_atom_site_label_3
_geom_angle
_geom_angle_site_symmetry_1
_geom_angle_site_symmetry_3
_geom_angle_publ_flag
O1 C9 C1 108.9(2) . . ?
O1 C9 H9A 109.9 . . ?
O1 C9 H9B 109.9 . . ?
O2 C2 C1 109.7(2) . . ?
O2 C2 C3 103.40(19) . . ?
O2 C2 H2 108.9 . . ?
O2 C10 C11 109.3(3) . . ?
O2 C10 C12 109.8(3) . . ?
O3 C3 C2 103.6(2) . . ?
O3 C3 C4 111.6(2) . . ?
O3 C3 H3 107.2 . . ?
O3 C10 O2 104.7(2) . . ?
O3 C10 C11 111.7(2) . . ?
O3 C10 C12 107.9(3) . . ?
O4 C4 C3 104.9(2) . . ?
O4 C4 C5 108.6(2) . . ?
O4 C4 H4 107.0 . . ?
C1 C2 C3 116.84(19) . . ?
C1 C2 H2 108.9 . . ?
C1 C8 H8 116.9 . . ?
C1 C9 H9A 109.9 . . ?
C1 C9 H9B 109.9 . . ?
C2 C1 H1 108.0 . . ?
C2 C3 H3 107.2 . . ?
C3 C2 H2 108.9 . . ?
C3 C4 H4 107.0 . . ?
C4 O4 H4O 106(2) . . ?
C4 C3 C2 119.5(2) . . ?
C4 C3 H3 107.2 . . ?
C4 C5 H5 112.6 . . ?
C5 C4 C3 121.6(2) . . ?
C5 C4 H4 107.0 . . ?
C5 C6 C7 133.2(2) . . ?
C5 C6 H6 113.4 . . ?
C6 C5 C4 134.9(2) . . ?
C6 C5 H5 112.6 . . ?
C6 C7 H7 115.7 . . ?
C7 C6 H6 113.4 . . ?
C7 C8 C1 126.2(2) . . ?
C7 C8 H8 116.9 . . ?
C8 C1 C2 111.2(2) . . ?
C8 C1 C9 111.5(2) . . ?
C8 C1 H1 108.0 . . ?
C8 C7 C6 128.5(2) . . ?
C8 C7 H7 115.7 . . ?
C9 O1 H1O 108(3) . . ?
C9 C1 C2 109.96(19) . . ?
C9 C1 H1 108.0 . . ?
C10 O2 C2 109.44(19) . . ?
C10 O3 C3 106.09(19) . . ?
C10 C11 H11A 109.5 . . ?
C10 C11 H11B 109.5 . . ?
C10 C11 H11C 109.5 . . ?
C10 C12 H12A 109.5 . . ?
C10 C12 H12B 109.5 . . ?
C10 C12 H12C 109.5 . . ?
C12 C10 C11 113.1(3) . . ?
H9A C9 H9B 108.3 . . ?
H11A C11 H11B 109.5 . . ?
H11A C11 H11C 109.5 . . ?
H11B C11 H11C 109.5 . . ?
H12A C12 H12B 109.5 . . ?
H12A C12 H12C 109.5 . . ?
H12B C12 H12C 109.5 . . ?

loop_
_geom_bond_atom_site_label_1
_geom_bond_atom_site_label_2
_geom_bond_distance
_geom_bond_site_symmetry_2
_geom_bond_publ_flag
O1 C9 1.416(4) . ?
O1 H1O 0.74(5) . ?
O2 C2 1.434(3) . ?
O2 C10 1.430(3) . ?
O3 C3 1.424(3) . ?
O3 C10 1.418(3) . ?
O4 C4 1.436(3) . ?
O4 H4O 0.86(4) . ?
C1 C2 1.534(3) . ?
C1 C9 1.526(3) . ?
C1 H1 0.9800 . ?
C2 H2 0.9800 . ?
C3 C2 1.534(3) . ?
C3 C4 1.514(4) . ?
C3 H3 0.9800 . ?
C4 C5 1.508(4) . ?
C4 H4 0.9800 . ?
C5 H5 0.9300 . ?
C6 C5 1.328(4) . ?
C6 C7 1.450(4) . ?
C6 H6 0.9300 . ?
C7 H7 0.9300 . ?
C8 C1 1.493(4) . ?
C8 C7 1.323(4) . ?
C8 H8 0.9300 . ?
C9 H9A 0.9700 . ?
C9 H9B 0.9700 . ?
C10 C12 1.500(5) . ?
C11 C10 1.520(5) . ?
C11 H11A 0.9600 . ?
C11 H11B 0.9600 . ?
C11 H11C 0.9600 . ?
C12 H12A 0.9600 . ?
C12 H12B 0.9600 . ?
C12 H12C 0.9600 . ?

loop_
_geom_torsion_atom_site_label_1
_geom_torsion_atom_site_label_2
_geom_torsion_atom_site_label_3
_geom_torsion_atom_site_label_4
_geom_torsion
_geom_torsion_site_symmetry_1
_geom_torsion_site_symmetry_2
_geom_torsion_site_symmetry_3
_geom_torsion_site_symmetry_4
_geom_torsion_publ_flag
O3 C3 C2 O2 -20.4(2) . . . . ?
O3 C3 C2 C1 100.2(2) . . . . ?
O3 C3 C4 O4 76.5(3) . . . . ?
O3 C3 C4 C5 -47.0(3) . . . . ?
O4 C4 C5 C6 -144.2(3) . . . . ?
C1 C8 C7 C6 3.9(5) . . . . ?
C2 O2 C10 O3 21.7(3) . . . . ?
C2 O2 C10 C11 -98.1(3) . . . . ?
C2 O2 C10 C12 137.4(2) . . . . ?
C2 C1 C9 O1 -65.3(3) . . . . ?
C2 C3 C4 O4 -162.6(2) . . . . ?
C2 C3 C4 C5 74.0(3) . . . . ?
C3 O3 C10 O2 -35.4(3) . . . . ?
C3 O3 C10 C11 82.8(3) . . . . ?
C3 O3 C10 C12 -152.3(2) . . . . ?
C3 C4 C5 C6 -22.6(5) . . . . ?
C4 C3 C2 O2 -145.3(2) . . . . ?
C4 C3 C2 C1 -24.6(3) . . . . ?
C5 C6 C7 C8 -30.4(6) . . . . ?
C7 C6 C5 C4 -3.8(6) . . . . ?
C7 C8 C1 C2 82.8(3) . . . . ?
C7 C8 C1 C9 -154.1(3) . . . . ?
C8 C1 C2 O2 41.9(3) . . . . ?
C8 C1 C2 C3 -75.3(3) . . . . ?
C8 C1 C9 O1 170.9(2) . . . . ?
C9 C1 C2 O2 -82.0(3) . . . . ?
C9 C1 C2 C3 160.8(2) . . . . ?
C10 O3 C3 C2 34.5(2) . . . . ?
C10 O3 C3 C4 164.3(2) . . . . ?
C10 O2 C2 C1 -126.1(2) . . . . ?
C10 O2 C2 C3 -0.7(3) . . . . ?

loop_
_cod_related_entry_id
_cod_related_entry_database
_cod_related_entry_code
1 ChemSpider 25934026
